data_4304474
loop_
_publ_author_name
'Michelle D. Regulacio'
'Michele H. Pablico'
'Joan Acay Vasquez'
'Peter N. Myers'
'Stuart Gentry'
'Michael Prushan'
'Suk-Wah Tam-Chang'
'Sarah L. Stoll'

_publ_contact_author_email sls55@georgetown.edu
_publ_contact_author_name 'Sarah L. Stoll'
_publ_section_title
;
Luminescence of Ln(III) Dithiocarbamate Complexes (Ln = La, Pr, Sm, Eu, Gd,
Tb, Dy)
;
_journal_name_full 'Inorganic Chemistry'
_journal_page_first 1512
_journal_page_last 1523
_journal_paper_doi 10.1021/ic701974q
_journal_volume 47
_journal_year 2008
_chemical_formula_moiety 'C27 H38 N5 Pr S6'
_chemical_formula_sum 'C27 H38 N5 Pr S6'
_chemical_formula_weight 765.89
_chemical_name_systematic tris(diethyldithiocarbamato)(1,10-phenanthroline)praseodymium(III)
_space_group_IT_number 14
_symmetry_cell_setting monoclinic
_symmetry_Int_Tables_number 14
_symmetry_space_group_name_Hall '-P 2ybc'
_symmetry_space_group_name_H-M 'P 1 21/c 1'
_atom_sites_solution_hydrogens geom
_atom_sites_solution_primary direct
_atom_sites_solution_secondary difmap
_cell_angle_alpha 90.00
_cell_angle_beta 96.8790(10)
_cell_angle_gamma 90.00
_cell_formula_units_Z 4
_cell_length_a 16.9446(12)
_cell_length_b 10.6288(7)
_cell_length_c 18.7135(13)
_cell_measurement_reflns_used 6968
_cell_measurement_temperature 173(2)
_cell_measurement_theta_max 28.286
_cell_measurement_theta_min 2.1925
_cell_volume 3346.1(4)
_computing_cell_refinement 'SAINT, Bruker'
_computing_data_collection 'SMART, Bruker'
_computing_data_reduction 'SAINT, Bruker'
_computing_molecular_graphics 'X-SEED, L. Barbour (1999)'
_computing_structure_refinement 'SHELXL-97-2, G. Sheldrick (1997)'
_computing_structure_solution 'SHELXS-97, G. Sheldrick (1990)'
_diffrn_ambient_temperature 173(2)
_diffrn_measured_fraction_theta_full 0.985
_diffrn_measured_fraction_theta_max 0.985
_diffrn_measurement_device_type 'SMART platform CCD, Bruker'
_diffrn_measurement_method 'omega scans'
_diffrn_radiation_monochromator graphite
_diffrn_radiation_source 'fine-focus sealed tube'
_diffrn_radiation_type MoK\a
_diffrn_radiation_wavelength 0.71073
_diffrn_reflns_av_R_equivalents 0.0298
_diffrn_reflns_av_sigmaI/netI 0.0264
_diffrn_reflns_limit_h_max 22
_diffrn_reflns_limit_h_min -22
_diffrn_reflns_limit_k_max 14
_diffrn_reflns_limit_k_min -14
_diffrn_reflns_limit_l_max 24
_diffrn_reflns_limit_l_min -24
_diffrn_reflns_number 28899
_diffrn_reflns_theta_full 28.00
_diffrn_reflns_theta_max 28.00
_diffrn_reflns_theta_min 2.19
_exptl_absorpt_coefficient_mu 1.856
_exptl_absorpt_correction_T_max 0.9295
_exptl_absorpt_correction_T_min 0.5239
_exptl_absorpt_correction_type multi-scan
_exptl_absorpt_process_details 'SADABS, G. Sheldrick (1999)'
_exptl_crystal_colour 'pale green'
_exptl_crystal_density_diffrn 1.520
_exptl_crystal_density_method 'not measured'
_exptl_crystal_description plate
_exptl_crystal_F_000 1560
_exptl_crystal_size_max 0.40
_exptl_crystal_size_mid 0.30
_exptl_crystal_size_min 0.04
_refine_diff_density_max 1.038
_refine_diff_density_min -0.320
_refine_diff_density_rms 0.073
_refine_ls_extinction_method none
_refine_ls_goodness_of_fit_ref 1.065
_refine_ls_hydrogen_treatment constr
_refine_ls_matrix_type full
_refine_ls_number_parameters 358
_refine_ls_number_reflns 7954
_refine_ls_number_restraints 0
_refine_ls_restrained_S_all 1.065
_refine_ls_R_factor_all 0.0284
_refine_ls_R_factor_gt 0.0218
_refine_ls_shift/su_max 0.001
_refine_ls_shift/su_mean 0.000
_refine_ls_structure_factor_coef Fsqd
_refine_ls_weighting_details 'calc w=1/[\s^2^(Fo^2^)+(0.0311P)^2^+0.3432P] where P=(Fo^2^+2Fc^2^)/3'
_refine_ls_weighting_scheme calc
_refine_ls_wR_factor_gt 0.0543
_refine_ls_wR_factor_ref 0.0561
_reflns_number_gt 6989
_reflns_number_total 7954
_reflns_threshold_expression >2sigma(I)
_cod_data_source_file ic701974q-file003.cif
_cod_data_source_block Pr(et2dtc)3phen
_cod_original_sg_symbol_H-M 'P 21/c'
_cod_database_code 4304474

loop_
_symmetry_equiv_pos_as_xyz
'x, y, z'
'-x, y+1/2, -z+1/2'
'-x, -y, -z'
'x, -y-1/2, z-1/2'

loop_
_atom_site_label
_atom_site_type_symbol
_atom_site_fract_x
_atom_site_fract_y
_atom_site_fract_z
_atom_site_U_iso_or_equiv
_atom_site_adp_type
_atom_site_occupancy
_atom_site_symmetry_multiplicity
_atom_site_calc_flag
_atom_site_refinement_flags
_atom_site_disorder_assembly
_atom_site_disorder_group
Pr1 Pr 0.251005(5) 0.468633(9) 0.369626(5) 0.02002(4) Uani 1 1 d . . .
S6 S 0.10772(3) 0.37485(4) 0.28782(3) 0.02556(10) Uani 1 1 d . . .
S2 S 0.40027(3) 0.50376(4) 0.30524(3) 0.02700(10) Uani 1 1 d . . .
S5 S 0.24720(3) 0.20701(4) 0.32273(3) 0.02805(10) Uani 1 1 d . . .
S3 S 0.30653(3) 0.64464(5) 0.47826(3) 0.03850(13) Uani 1 1 d . . .
S4 S 0.14188(3) 0.66996(5) 0.40591(3) 0.03196(11) Uani 1 1 d . . .
S1 S 0.25595(3) 0.64899(5) 0.25415(3) 0.04158(14) Uani 1 1 d . . .
C3 C 0.14839(10) 0.22572(16) 0.29107(9) 0.0228(3) Uani 1 1 d . . .
N2 N 0.22532(9) 0.85754(15) 0.47383(9) 0.0295(3) Uani 1 1 d . . .
N5 N 0.18627(9) 0.35938(15) 0.47463(8) 0.0284(3) Uani 1 1 d . . .
C26 C 0.23302(12) 0.29955(16) 0.52841(10) 0.0266(4) Uani 1 1 d . . .
C1 C 0.35596(11) 0.62702(16) 0.25476(10) 0.0244(4) Uani 1 1 d . . .
C2 C 0.22396(10) 0.73695(18) 0.45472(10) 0.0275(4) Uani 1 1 d . . .
N4 N 0.34789(9) 0.35500(14) 0.47059(8) 0.0254(3) Uani 1 1 d . . .
N1 N 0.39847(9) 0.70337(14) 0.21784(8) 0.0259(3) Uani 1 1 d . . .
C22 C 0.20093(13) 0.24002(19) 0.58599(10) 0.0331(4) Uani 1 1 d . . .
C27 C 0.31759(11) 0.29931(16) 0.52704(10) 0.0260(4) Uani 1 1 d . . .
C25 C 0.10821(12) 0.3616(2) 0.47768(11) 0.0348(5) Uani 1 1 d . . .
H25 H 0.0755 0.4039 0.4405 0.042 Uiso 1 1 calc R . .
C6 C 0.48414(11) 0.68857(19) 0.21606(11) 0.0318(4) Uani 1 1 d . . .
H6A H 0.5073 0.6427 0.2596 0.038 Uiso 1 1 calc R . .
H6B H 0.5094 0.7726 0.2166 0.038 Uiso 1 1 calc R . .
C12 C 0.01685(11) 0.14166(19) 0.24699(12) 0.0346(5) Uani 1 1 d . . .
H12A H -0.0017 0.0741 0.2126 0.041 Uiso 1 1 calc R . .
H12B H 0.0061 0.2235 0.2224 0.041 Uiso 1 1 calc R . .
C14 C 0.13335(14) -0.00173(18) 0.26429(13) 0.0368(5) Uani 1 1 d . . .
H14A H 0.0944 -0.0611 0.2810 0.044 Uiso 1 1 calc R . .
H14B H 0.1836 -0.0097 0.2969 0.044 Uiso 1 1 calc R . .
N3 N 0.10288(9) 0.12815(14) 0.26804(9) 0.0271(3) Uani 1 1 d . . .
C20 C 0.33202(15) 0.1844(2) 0.64190(11) 0.0405(5) Uani 1 1 d . . .
H20 H 0.3653 0.1465 0.6804 0.049 Uiso 1 1 calc R . .
C18 C 0.44948(13) 0.2499(2) 0.58373(11) 0.0375(5) Uani 1 1 d . . .
H18 H 0.4844 0.2148 0.6220 0.045 Uiso 1 1 calc R . .
C8 C 0.15422(13) 0.9376(2) 0.46358(13) 0.0405(5) Uani 1 1 d . . .
H8A H 0.1189 0.9092 0.4206 0.049 Uiso 1 1 calc R . .
H8B H 0.1699 1.0257 0.4555 0.049 Uiso 1 1 calc R . .
C23 C 0.11818(13) 0.2441(2) 0.58645(11) 0.0393(5) Uani 1 1 d . . .
H23 H 0.0946 0.2045 0.6241 0.047 Uiso 1 1 calc R . .
C10 C 0.29646(12) 0.91596(19) 0.51289(11) 0.0345(4) Uani 1 1 d . . .
H10A H 0.3250 0.8529 0.5453 0.041 Uiso 1 1 calc R . .
H10B H 0.2801 0.9856 0.5430 0.041 Uiso 1 1 calc R . .
C19 C 0.36714(13) 0.24398(18) 0.58484(10) 0.0316(4) Uani 1 1 d . . .
C21 C 0.25286(14) 0.1813(2) 0.64200(10) 0.0408(5) Uani 1 1 d . . .
H21 H 0.2310 0.1393 0.6799 0.049 Uiso 1 1 calc R . .
C15 C 0.14799(16) -0.0365(2) 0.18883(14) 0.0462(6) Uani 1 1 d . . .
H15A H 0.0986 -0.0270 0.1562 0.069 Uiso 1 1 calc R . .
H15B H 0.1660 -0.1240 0.1880 0.069 Uiso 1 1 calc R . .
H15C H 0.1888 0.0189 0.1732 0.069 Uiso 1 1 calc R . .
C5 C 0.36521(15) 0.9290(2) 0.22270(17) 0.0542(7) Uani 1 1 d . . .
H5A H 0.3348 0.9152 0.2633 0.081 Uiso 1 1 calc R . .
H5B H 0.3422 0.9997 0.1937 0.081 Uiso 1 1 calc R . .
H5C H 0.4206 0.9481 0.2408 0.081 Uiso 1 1 calc R . .
C17 C 0.47918(12) 0.3064(2) 0.52733(12) 0.0376(5) Uani 1 1 d . . .
H17 H 0.5349 0.3113 0.5258 0.045 Uiso 1 1 calc R . .
C7 C 0.50199(14) 0.6169(2) 0.14927(13) 0.0466(6) Uani 1 1 d . . .
H7A H 0.4796 0.5320 0.1500 0.070 Uiso 1 1 calc R . .
H7B H 0.5597 0.6115 0.1488 0.070 Uiso 1 1 calc R . .
H7C H 0.4782 0.6613 0.1061 0.070 Uiso 1 1 calc R . .
C4 C 0.36222(13) 0.81168(19) 0.17672(11) 0.0349(5) Uani 1 1 d . . .
H4A H 0.3062 0.7919 0.1589 0.042 Uiso 1 1 calc R . .
H4B H 0.3909 0.8271 0.1345 0.042 Uiso 1 1 calc R . .
C24 C 0.07177(13) 0.3051(2) 0.53275(12) 0.0399(5) Uani 1 1 d . . .
H24 H 0.0158 0.3091 0.5327 0.048 Uiso 1 1 calc R . .
C13 C -0.02833(13) 0.1347(2) 0.31107(14) 0.0492(6) Uani 1 1 d . . .
H13A H -0.0181 0.0536 0.3353 0.074 Uiso 1 1 calc R . .
H13B H -0.0853 0.1431 0.2953 0.074 Uiso 1 1 calc R . .
H13C H -0.0111 0.2030 0.3446 0.074 Uiso 1 1 calc R . .
C16 C 0.42631(12) 0.35712(19) 0.47185(11) 0.0317(4) Uani 1 1 d . . .
H16 H 0.4478 0.3955 0.4326 0.038 Uiso 1 1 calc R . .
C11 C 0.35200(14) 0.9665(2) 0.46217(14) 0.0428(5) Uani 1 1 d . . .
H11A H 0.3696 0.8973 0.4333 0.064 Uiso 1 1 calc R . .
H11B H 0.3983 1.0053 0.4901 0.064 Uiso 1 1 calc R . .
H11C H 0.3241 1.0295 0.4303 0.064 Uiso 1 1 calc R . .
C9 C 0.11005(15) 0.9308(3) 0.52935(16) 0.0569(7) Uani 1 1 d . . .
H9A H 0.0915 0.8446 0.5353 0.085 Uiso 1 1 calc R . .
H9B H 0.0644 0.9880 0.5231 0.085 Uiso 1 1 calc R . .
H9C H 0.1458 0.9556 0.5721 0.085 Uiso 1 1 calc R . .

loop_
_atom_site_aniso_label
_atom_site_aniso_U_11
_atom_site_aniso_U_22
_atom_site_aniso_U_33
_atom_site_aniso_U_23
_atom_site_aniso_U_13
_atom_site_aniso_U_12
Pr1 0.01755(6) 0.02090(6) 0.02171(6) -0.00093(3) 0.00283(4) -0.00161(3)
S6 0.0203(2) 0.0206(2) 0.0345(2) -0.00233(17) -0.00186(18) 0.00186(17)
S2 0.0246(2) 0.0274(2) 0.0295(2) 0.00458(18) 0.00514(19) 0.00381(18)
S5 0.0223(2) 0.0230(2) 0.0373(3) -0.00022(18) -0.00266(19) 0.00331(17)
S3 0.0280(3) 0.0365(3) 0.0474(3) -0.0183(2) -0.0103(2) 0.0061(2)
S4 0.0204(2) 0.0353(3) 0.0395(3) -0.0109(2) 0.00075(19) 0.00103(19)
S1 0.0239(2) 0.0442(3) 0.0575(4) 0.0277(3) 0.0083(2) 0.0047(2)
C3 0.0230(9) 0.0214(8) 0.0236(9) 0.0005(7) 0.0015(7) -0.0004(7)
N2 0.0268(8) 0.0287(8) 0.0332(9) -0.0057(7) 0.0049(7) -0.0001(7)
N5 0.0265(8) 0.0329(8) 0.0266(8) -0.0020(7) 0.0070(6) -0.0042(7)
C26 0.0353(10) 0.0238(9) 0.0216(9) -0.0045(7) 0.0075(8) -0.0035(8)
C1 0.0248(9) 0.0240(9) 0.0243(9) 0.0003(7) 0.0030(7) -0.0008(7)
C2 0.0233(9) 0.0331(10) 0.0265(9) -0.0065(8) 0.0040(7) -0.0004(8)
N4 0.0256(8) 0.0256(8) 0.0247(8) 0.0001(6) 0.0015(6) -0.0004(6)
N1 0.0264(8) 0.0239(8) 0.0281(8) 0.0020(6) 0.0059(6) -0.0018(6)
C22 0.0481(12) 0.0271(9) 0.0266(9) -0.0056(8) 0.0150(9) -0.0052(9)
C27 0.0325(10) 0.0220(9) 0.0233(9) -0.0036(7) 0.0029(7) -0.0015(7)
C25 0.0276(10) 0.0438(12) 0.0341(11) -0.0036(9) 0.0086(8) -0.0063(9)
C6 0.0257(9) 0.0340(10) 0.0366(11) 0.0003(8) 0.0076(8) -0.0045(8)
C12 0.0244(10) 0.0299(10) 0.0473(12) -0.0053(9) -0.0046(9) -0.0066(8)
C14 0.0424(12) 0.0183(8) 0.0473(13) 0.0025(8) -0.0048(10) 0.0000(8)
N3 0.0242(8) 0.0201(7) 0.0361(9) -0.0007(6) -0.0002(7) -0.0016(6)
C20 0.0623(15) 0.0349(11) 0.0238(10) 0.0033(8) 0.0027(10) 0.0056(10)
C18 0.0436(12) 0.0341(11) 0.0312(10) -0.0024(9) -0.0100(9) 0.0066(9)
C8 0.0364(12) 0.0294(10) 0.0546(14) -0.0056(10) 0.0007(10) 0.0067(9)
C23 0.0511(13) 0.0376(11) 0.0333(11) -0.0069(9) 0.0216(10) -0.0127(10)
C10 0.0359(11) 0.0294(10) 0.0374(11) -0.0097(9) 0.0014(9) -0.0047(9)
C19 0.0450(12) 0.0256(9) 0.0231(9) -0.0020(7) -0.0008(8) 0.0041(8)
C21 0.0685(16) 0.0343(11) 0.0215(10) 0.0020(8) 0.0140(10) -0.0053(10)
C15 0.0547(15) 0.0297(11) 0.0536(15) -0.0032(10) 0.0039(12) 0.0125(10)
C5 0.0463(14) 0.0289(11) 0.087(2) 0.0014(12) 0.0075(14) 0.0010(10)
C17 0.0287(10) 0.0400(11) 0.0416(12) 0.0012(9) -0.0056(9) 0.0032(9)
C7 0.0452(13) 0.0533(14) 0.0453(13) -0.0023(11) 0.0217(11) 0.0030(11)
C4 0.0350(11) 0.0326(10) 0.0380(11) 0.0115(9) 0.0085(9) -0.0003(9)
C24 0.0330(11) 0.0464(12) 0.0436(12) -0.0101(10) 0.0180(10) -0.0122(10)
C13 0.0319(12) 0.0509(14) 0.0659(16) -0.0167(12) 0.0098(11) -0.0132(10)
C16 0.0258(9) 0.0342(10) 0.0347(10) 0.0039(8) 0.0017(8) -0.0001(8)
C11 0.0352(12) 0.0395(13) 0.0527(15) 0.0045(10) 0.0016(11) -0.0050(9)
C9 0.0376(13) 0.0510(14) 0.086(2) -0.0256(14) 0.0212(13) 0.0000(11)

loop_
_atom_type_symbol
_atom_type_description
_atom_type_scat_dispersion_real
_atom_type_scat_dispersion_imag
_atom_type_scat_source
C C 0.0033 0.0016 'International Tables Vol C Tables 4.2.6.8 and 6.1.1.4'
H H 0.0000 0.0000 'International Tables Vol C Tables 4.2.6.8 and 6.1.1.4'
N N 0.0061 0.0033 'International Tables Vol C Tables 4.2.6.8 and 6.1.1.4'
S S 0.1246 0.1234 'International Tables Vol C Tables 4.2.6.8 and 6.1.1.4'
Pr Pr -0.2180 2.8214 'International Tables Vol C Tables 4.2.6.8 and 6.1.1.4'

loop_
_geom_angle_atom_site_label_1
_geom_angle_atom_site_label_2
_geom_angle_atom_site_label_3
_geom_angle
_geom_angle_site_symmetry_1
_geom_angle_site_symmetry_3
_geom_angle_publ_flag
N5 Pr1 N4 62.83(5) . . ?
N5 Pr1 S3 83.58(4) . . ?
N4 Pr1 S3 70.42(3) . . ?
N5 Pr1 S6 81.05(4) . . ?
N4 Pr1 S6 129.21(3) . . ?
S3 Pr1 S6 142.413(14) . . ?
N5 Pr1 S1 154.22(4) . . ?
N4 Pr1 S1 139.89(3) . . ?
S3 Pr1 S1 93.520(19) . . ?
S6 Pr1 S1 86.020(15) . . ?
N5 Pr1 S5 78.91(4) . . ?
N4 Pr1 S5 76.62(3) . . ?
S3 Pr1 S5 146.916(15) . . ?
S6 Pr1 S5 61.588(12) . . ?
S1 Pr1 S5 114.098(17) . . ?
N5 Pr1 S2 144.52(4) . . ?
N4 Pr1 S2 81.97(3) . . ?
S3 Pr1 S2 88.987(16) . . ?
S6 Pr1 S2 122.284(15) . . ?
S1 Pr1 S2 60.614(14) . . ?
S5 Pr1 S2 89.249(14) . . ?
N5 Pr1 S4 79.63(4) . . ?
N4 Pr1 S4 121.21(3) . . ?
S3 Pr1 S4 61.435(14) . . ?
S6 Pr1 S4 82.098(13) . . ?
S1 Pr1 S4 76.550(16) . . ?
S5 Pr1 S4 140.089(14) . . ?
S2 Pr1 S4 126.259(14) . . ?
C3 S6 Pr1 89.51(6) . . ?
C1 S2 Pr1 88.95(6) . . ?
C3 S5 Pr1 88.79(6) . . ?
C2 S3 Pr1 90.16(6) . . ?
C2 S4 Pr1 86.19(6) . . ?
C1 S1 Pr1 91.25(6) . . ?
N3 C3 S5 121.55(13) . . ?
N3 C3 S6 119.33(13) . . ?
S5 C3 S6 119.11(10) . . ?
C2 N2 C8 122.38(16) . . ?
C2 N2 C10 121.83(16) . . ?
C8 N2 C10 115.55(16) . . ?
C25 N5 C26 118.03(17) . . ?
C25 N5 Pr1 121.95(13) . . ?
C26 N5 Pr1 120.02(12) . . ?
N5 C26 C22 121.99(18) . . ?
N5 C26 C27 118.75(16) . . ?
C22 C26 C27 119.25(18) . . ?
N1 C1 S1 120.71(14) . . ?
N1 C1 S2 121.16(14) . . ?
S1 C1 S2 118.13(10) . . ?
N2 C2 S3 119.52(14) . . ?
N2 C2 S4 121.83(14) . . ?
S3 C2 S4 118.64(11) . . ?
C16 N4 C27 117.58(16) . . ?
C16 N4 Pr1 122.70(12) . . ?
C27 N4 Pr1 119.54(12) . . ?
C1 N1 C6 123.06(16) . . ?
C1 N1 C4 121.88(16) . . ?
C6 N1 C4 115.05(15) . . ?
C23 C22 C26 117.81(19) . . ?
C23 C22 C21 122.46(19) . . ?
C26 C22 C21 119.71(19) . . ?
N4 C27 C19 121.90(17) . . ?
N4 C27 C26 118.82(16) . . ?
C19 C27 C26 119.27(17) . . ?
N5 C25 C24 123.5(2) . . ?
N1 C6 C7 111.53(17) . . ?
N3 C12 C13 111.44(18) . . ?
N3 C14 C15 111.76(17) . . ?
C3 N3 C12 121.81(15) . . ?
C3 N3 C14 123.37(16) . . ?
C12 N3 C14 114.78(15) . . ?
C21 C20 C19 121.1(2) . . ?
C17 C18 C19 119.53(18) . . ?
N2 C8 C9 110.1(2) . . ?
C24 C23 C22 119.90(19) . . ?
N2 C10 C11 111.88(17) . . ?
C18 C19 C27 118.11(18) . . ?
C18 C19 C20 122.38(19) . . ?
C27 C19 C20 119.51(19) . . ?
C20 C21 C22 121.05(19) . . ?
C18 C17 C16 118.9(2) . . ?
N1 C4 C5 111.26(18) . . ?
C23 C24 C25 118.7(2) . . ?
N4 C16 C17 123.99(19) . . ?

loop_
_geom_bond_atom_site_label_1
_geom_bond_atom_site_label_2
_geom_bond_distance
_geom_bond_site_symmetry_2
_geom_bond_publ_flag
Pr1 N5 2.6323(15) . ?
Pr1 N4 2.6421(15) . ?
Pr1 S3 2.8389(5) . ?
Pr1 S6 2.8882(5) . ?
Pr1 S1 2.8974(5) . ?
Pr1 S5 2.9144(5) . ?
Pr1 S2 2.9527(5) . ?
Pr1 S4 2.9597(5) . ?
S6 C3 1.7265(18) . ?
S2 C1 1.7328(18) . ?
S5 C3 1.7193(17) . ?
S3 C2 1.7224(19) . ?
S4 C2 1.7237(18) . ?
S1 C1 1.7093(19) . ?
C3 N3 1.333(2) . ?
N2 C2 1.330(2) . ?
N2 C8 1.468(3) . ?
N2 C10 1.470(2) . ?
N5 C25 1.331(2) . ?
N5 C26 1.362(2) . ?
C26 C22 1.413(3) . ?
C26 C27 1.436(3) . ?
C1 N1 1.332(2) . ?
N4 C16 1.326(2) . ?
N4 C27 1.364(2) . ?
N1 C6 1.464(2) . ?
N1 C4 1.477(2) . ?
C22 C23 1.404(3) . ?
C22 C21 1.429(3) . ?
C27 C19 1.415(3) . ?
C25 C24 1.399(3) . ?
C6 C7 1.524(3) . ?
C12 N3 1.471(2) . ?
C12 C13 1.500(3) . ?
C14 N3 1.479(2) . ?
C14 C15 1.509(3) . ?
C20 C21 1.342(3) . ?
C20 C19 1.431(3) . ?
C18 C17 1.362(3) . ?
C18 C19 1.399(3) . ?
C8 C9 1.517(4) . ?
C23 C24 1.364(3) . ?
C10 C11 1.513(3) . ?
C5 C4 1.513(3) . ?
C17 C16 1.396(3) . ?
